data_4134681
loop_
_publ_author_name
'Nisbet, Matthew L.'
'Pendleton, Ian M.'
'Nolis, Gene M.'
'Griffith, Kent J.'
'Schrier, Joshua'
'Cabana, Jordi'
'Norquist, Alexander J.'
'Poeppelmeier, Kenneth R.'

_publ_section_title
;
 Machine-Learning-Assisted Synthesis of Polar Racemates.
;
_journal_issue 16
_journal_name_full 'Journal of the American Chemical Society'
_journal_page_first 7555
_journal_page_last 7566
_journal_paper_doi 10.1021/jacs.0c01239
_journal_volume 142
_journal_year 2020
_chemical_formula_moiety 'C10 H12 Cu F6 N2 O2 Ti'
_chemical_formula_sum 'C10 H12 Cu F6 N2 O2 Ti'
_chemical_formula_weight 417.66
_space_group_crystal_system orthorhombic
_space_group_IT_number 62
_space_group_name_Hall '-P 2ac 2n'
_space_group_name_H-M_alt 'P n m a'
_atom_sites_solution_hydrogens difmap
_atom_sites_solution_primary dual
_audit_creation_date 2019-12-16
_audit_creation_method
;
Olex2 1.2
(compiled 2018.05.29 svn.r3508 for OlexSys, GUI svn.r5506)
;
_cell_angle_alpha 90
_cell_angle_beta 90
_cell_angle_gamma 90
_cell_formula_units_Z 4
_cell_length_a 7.72700(10)
_cell_length_b 14.3219(3)
_cell_length_c 12.3521(3)
_cell_measurement_reflns_used 6226
_cell_measurement_temperature 100(2)
_cell_measurement_theta_max 30.50
_cell_measurement_theta_min 2.18
_cell_volume 1366.95(5)
_computing_cell_refinement 'SAINT V8.34A (Bruker, 2017)'
_computing_data_collection 'APEX2 V2017.3 (Bruker, 2017)'
_computing_data_reduction 'Bruker SAINT'
_computing_molecular_graphics 'Olex2 (Dolomanov et al., 2009)'
_computing_publication_material 'Olex2 (Dolomanov et al., 2009)'
_computing_structure_refinement 'XL (Sheldrick, 2008)'
_computing_structure_solution 'XT (Sheldrick, 2015)'
_diffrn_ambient_temperature 99.97
_diffrn_detector_area_resol_mean 8
_diffrn_measured_fraction_theta_full 0.993
_diffrn_measured_fraction_theta_max 0.982
_diffrn_measurement_device_type 'Bruker Kappa APEX CCD area detector'
_diffrn_measurement_method '\w and \f scans'
_diffrn_radiation_monochromator 'MX optics'
_diffrn_radiation_type MoK\a
_diffrn_radiation_wavelength 0.71073
_diffrn_reflns_av_R_equivalents 0.0323
_diffrn_reflns_av_unetI/netI 0.0232
_diffrn_reflns_Laue_measured_fraction_full 0.993
_diffrn_reflns_Laue_measured_fraction_max 0.982
_diffrn_reflns_limit_h_max 5
_diffrn_reflns_limit_h_min -10
_diffrn_reflns_limit_k_max 20
_diffrn_reflns_limit_k_min -20
_diffrn_reflns_limit_l_max 17
_diffrn_reflns_limit_l_min -17
_diffrn_reflns_number 10710
_diffrn_reflns_point_group_measured_fraction_full 0.993
_diffrn_reflns_point_group_measured_fraction_max 0.982
_diffrn_reflns_theta_full 25.242
_diffrn_reflns_theta_max 30.496
_diffrn_reflns_theta_min 2.177
_diffrn_source microsource
_diffrn_standards_number 0
_exptl_absorpt_coefficient_mu 2.217
_exptl_absorpt_correction_T_max 0.7461
_exptl_absorpt_correction_T_min 0.6760
_exptl_absorpt_correction_type multi-scan
_exptl_absorpt_process_details
'SADABS-2016/2 (Bruker,2016/2) was used for absorption correction. wR2(int) was 0.0612 before and 0.0457 after correction. The Ratio of minimum to maximum transmission is 0.9060. The \l/2 correction factor is Not present.'
_exptl_crystal_colour blue
_exptl_crystal_colour_primary blue
_exptl_crystal_density_diffrn 2.029
_exptl_crystal_description block
_exptl_crystal_F_000 828
_exptl_crystal_size_max 0.109
_exptl_crystal_size_mid 0.074
_exptl_crystal_size_min 0.036
_refine_diff_density_max 0.627
_refine_diff_density_min -0.346
_refine_diff_density_rms 0.075
_refine_ls_extinction_method none
_refine_ls_goodness_of_fit_ref 1.052
_refine_ls_hydrogen_treatment refall
_refine_ls_matrix_type full
_refine_ls_number_parameters 130
_refine_ls_number_reflns 2121
_refine_ls_number_restraints 0
_refine_ls_restrained_S_all 1.052
_refine_ls_R_factor_all 0.0254
_refine_ls_R_factor_gt 0.0225
_refine_ls_shift/su_max 0.001
_refine_ls_shift/su_mean 0.000
_refine_ls_structure_factor_coef Fsqd
_refine_ls_weighting_details 'w=1/[\s^2^(Fo^2^)+(0.0312P)^2^+0.7563P] where P=(Fo^2^+2Fc^2^)/3'
_refine_ls_weighting_scheme calc
_refine_ls_wR_factor_gt 0.0607
_refine_ls_wR_factor_ref 0.0622
_reflns_Friedel_coverage 0.000
_reflns_number_gt 1927
_reflns_number_total 2121
_reflns_threshold_expression 'I > 2\s(I)'
_cod_data_source_file ja0c01239_si_006.cif
_cod_data_source_block work
_cod_depositor_comments 'Adding full bibliography for 4134676--4134681.cif.'
_cod_database_code 4134681
_shelx_shelxl_version_number 2018/3
_shelx_space_group_comment
;
The symmetry employed for this shelxl refinement is uniquely defined
by the following loop, which should always be used as a source of
symmetry information in preference to the above space-group names.
They are only intended as comments.
;
_shelx_estimated_absorpt_t_max 0.924
_shelx_estimated_absorpt_t_min 0.794
_olex2_refinement_description
;
;
_olex2_submission_special_instructions 'No special instructions were received'

loop_
_space_group_symop_operation_xyz
'x, y, z'
'-x+1/2, -y, z+1/2'
'-x, y+1/2, -z'
'x+1/2, -y+1/2, -z+1/2'
'-x, -y, -z'
'x-1/2, y, -z-1/2'
'x, -y-1/2, z'
'-x-1/2, y-1/2, z-1/2'

loop_
_atom_site_label
_atom_site_type_symbol
_atom_site_fract_x
_atom_site_fract_y
_atom_site_fract_z
_atom_site_U_iso_or_equiv
_atom_site_adp_type
_atom_site_occupancy
_atom_site_site_symmetry_order
_atom_site_calc_flag
_atom_site_refinement_flags_posn
_atom_site_refinement_flags_adp
_atom_site_refinement_flags_occupancy
_atom_site_disorder_assembly
_atom_site_disorder_group
Cu1 Cu 0.80945(3) 0.750000 0.54038(2) 0.00702(7) Uani 1 2 d S T P . .
Ti1 Ti 0.30652(4) 0.750000 0.55859(3) 0.00803(8) Uani 1 2 d S T P . .
F1 F 0.23759(12) 0.65590(7) 0.47253(7) 0.01681(19) Uani 1 1 d . . . . .
F2 F 0.52676(14) 0.750000 0.49424(9) 0.0102(2) Uani 1 2 d S T P . .
F3 F 0.39843(11) 0.84006(6) 0.66182(6) 0.01109(16) Uani 1 1 d . . . . .
F4 F 0.09741(15) 0.750000 0.63382(10) 0.0135(2) Uani 1 2 d S T P . .
O1 O 0.74712(14) 0.84909(7) 0.64626(8) 0.01035(19) Uani 1 1 d . . . . .
H1A H 0.646(3) 0.8438(17) 0.6542(19) 0.034(7) Uiso 1 1 d . . . . .
H1B H 0.796(3) 0.8495(17) 0.7020(19) 0.026(6) Uiso 1 1 d . . . . .
N1 N 0.86515(15) 0.65905(8) 0.42442(9) 0.0081(2) Uani 1 1 d . . . . .
C1 C 0.85620(18) 0.56598(10) 0.43186(11) 0.0105(2) Uani 1 1 d . . . . .
H1 H 0.821(2) 0.5425(15) 0.4957(18) 0.020(5) Uiso 1 1 d . . . . .
C2 C 0.90304(19) 0.50762(10) 0.34660(11) 0.0122(3) Uani 1 1 d . . . . .
H2 H 0.899(3) 0.4435(14) 0.3556(15) 0.014(4) Uiso 1 1 d . . . . .
C3 C 0.9595(2) 0.54794(10) 0.25050(11) 0.0130(3) Uani 1 1 d . . . . .
H3 H 0.991(3) 0.5085(14) 0.1909(15) 0.019(5) Uiso 1 1 d . . . . .
C4 C 0.96684(19) 0.64450(10) 0.24212(11) 0.0110(3) Uani 1 1 d . . . . .
H4 H 1.004(3) 0.6764(15) 0.1782(17) 0.027(6) Uiso 1 1 d . . . . .
C5 C 0.91935(16) 0.69847(9) 0.33042(10) 0.0079(2) Uani 1 1 d . . . . .

loop_
_atom_site_aniso_label
_atom_site_aniso_U_11
_atom_site_aniso_U_22
_atom_site_aniso_U_33
_atom_site_aniso_U_23
_atom_site_aniso_U_13
_atom_site_aniso_U_12
Cu1 0.00690(12) 0.00863(11) 0.00553(11) 0.000 0.00053(7) 0.000
Ti1 0.00500(16) 0.01281(16) 0.00627(15) 0.000 -0.00013(11) 0.000
F1 0.0121(4) 0.0243(5) 0.0140(4) -0.0069(3) -0.0004(3) -0.0047(4)
F2 0.0060(5) 0.0165(6) 0.0081(5) 0.000 0.0005(4) 0.000
F3 0.0103(4) 0.0132(4) 0.0098(4) -0.0020(3) 0.0005(3) -0.0002(3)
F4 0.0070(5) 0.0216(6) 0.0118(5) 0.000 0.0025(4) 0.000
O1 0.0085(5) 0.0143(5) 0.0082(4) -0.0018(4) -0.0001(4) -0.0003(4)
N1 0.0064(5) 0.0104(5) 0.0076(5) 0.0003(4) -0.0004(4) -0.0002(4)
C1 0.0092(6) 0.0116(6) 0.0107(6) 0.0011(5) -0.0002(5) -0.0003(5)
C2 0.0128(6) 0.0101(6) 0.0138(6) -0.0008(5) -0.0010(5) -0.0007(5)
C3 0.0142(7) 0.0127(6) 0.0122(6) -0.0035(5) 0.0010(5) 0.0004(5)
C4 0.0115(6) 0.0124(6) 0.0091(6) -0.0009(5) 0.0007(5) -0.0006(5)
C5 0.0058(5) 0.0105(6) 0.0075(5) 0.0001(4) -0.0008(4) -0.0001(4)

loop_
_atom_type_symbol
_atom_type_description
_atom_type_scat_dispersion_real
_atom_type_scat_dispersion_imag
_atom_type_scat_source
C C 0.0033 0.0016 'International Tables Vol C Tables 4.2.6.8 and 6.1.1.4'
H H 0.0000 0.0000 'International Tables Vol C Tables 4.2.6.8 and 6.1.1.4'
Cu Cu 0.3201 1.2651 'International Tables Vol C Tables 4.2.6.8 and 6.1.1.4'
F F 0.0171 0.0103 'International Tables Vol C Tables 4.2.6.8 and 6.1.1.4'
N N 0.0061 0.0033 'International Tables Vol C Tables 4.2.6.8 and 6.1.1.4'
O O 0.0106 0.0060 'International Tables Vol C Tables 4.2.6.8 and 6.1.1.4'
Ti Ti 0.2776 0.4457 'International Tables Vol C Tables 4.2.6.8 and 6.1.1.4'

loop_
_geom_angle_atom_site_label_1
_geom_angle_atom_site_label_2
_geom_angle_atom_site_label_3
_geom_angle
_geom_angle_site_symmetry_1
_geom_angle_site_symmetry_3
_geom_angle_publ_flag
O1 Cu1 F2 86.08(4) . . ?
O1 Cu1 F2 86.08(4) 7_575 . ?
O1 Cu1 O1 91.04(6) . 7_575 ?
N1 Cu1 F2 91.58(4) . . ?
N1 Cu1 F2 91.58(4) 7_575 . ?
N1 Cu1 O1 93.37(4) . 7_575 ?
N1 Cu1 O1 174.86(4) 7_575 7_575 ?
N1 Cu1 O1 174.86(4) . . ?
N1 Cu1 O1 93.37(4) 7_575 . ?
N1 Cu1 N1 82.11(7) 7_575 . ?
F1 Ti1 F1 97.16(6) . 7_575 ?
F1 Ti1 F2 91.05(4) . . ?
F1 Ti1 F2 91.05(4) 7_575 . ?
F1 Ti1 F3 172.67(4) . . ?
F1 Ti1 F3 89.93(4) . 7_575 ?
F1 Ti1 F3 172.67(4) 7_575 7_575 ?
F1 Ti1 F3 89.93(4) 7_575 . ?
F1 Ti1 F4 92.18(4) 7_575 . ?
F1 Ti1 F4 92.18(4) . . ?
F2 Ti1 F3 86.94(4) . 7_575 ?
F2 Ti1 F3 86.94(4) . . ?
F3 Ti1 F3 82.93(5) 7_575 . ?
F4 Ti1 F2 175.13(5) . . ?
F4 Ti1 F3 89.41(4) . . ?
F4 Ti1 F3 89.41(4) . 7_575 ?
Ti1 F2 Cu1 140.34(6) . . ?
Ti1 F4 Cu1 122.68(6) . 1_455 ?
Cu1 O1 H1A 104.6(17) . . ?
Cu1 O1 H1B 117.6(17) . . ?
H1A O1 H1B 112(2) . . ?
C1 N1 Cu1 126.41(9) . . ?
C1 N1 C5 119.28(12) . . ?
C5 N1 Cu1 114.30(9) . . ?
N1 C1 H1 116.6(14) . . ?
N1 C1 C2 122.18(13) . . ?
C2 C1 H1 121.2(14) . . ?
C1 C2 H2 119.7(12) . . ?
C3 C2 C1 118.56(13) . . ?
C3 C2 H2 121.7(12) . . ?
C2 C3 H3 119.4(12) . . ?
C4 C3 C2 119.36(13) . . ?
C4 C3 H3 121.3(12) . . ?
C3 C4 H4 123.3(13) . . ?
C5 C4 C3 119.08(13) . . ?
C5 C4 H4 117.6(13) . . ?
N1 C5 C4 121.52(12) . . ?
N1 C5 C5 114.58(7) . 7_575 ?
C4 C5 C5 123.89(8) . 7_575 ?

loop_
_geom_bond_atom_site_label_1
_geom_bond_atom_site_label_2
_geom_bond_distance
_geom_bond_site_symmetry_2
_geom_bond_publ_flag
Cu1 F2 2.2575(11) . ?
Cu1 O1 1.9891(10) 7_575 ?
Cu1 O1 1.9890(10) . ?
Cu1 N1 1.9833(11) 7_575 ?
Cu1 N1 1.9833(11) . ?
Ti1 F1 1.7972(9) 7_575 ?
Ti1 F1 1.7971(9) . ?
Ti1 F2 1.8783(12) . ?
Ti1 F3 1.9479(8) . ?
Ti1 F3 1.9478(8) 7_575 ?
Ti1 F4 1.8639(12) . ?
O1 H1A 0.79(3) . ?
O1 H1B 0.79(2) . ?
N1 C1 1.3379(18) . ?
N1 C5 1.3574(16) . ?
C1 H1 0.90(2) . ?
C1 C2 1.3924(19) . ?
C2 H2 0.925(19) . ?
C2 C3 1.390(2) . ?
C3 H3 0.960(19) . ?
C3 C4 1.388(2) . ?
C4 H4 0.96(2) . ?
C4 C5 1.3862(18) . ?
C5 C5 1.476(3) 7_575 ?

loop_
_geom_hbond_atom_site_label_D
_geom_hbond_atom_site_label_H
_geom_hbond_atom_site_label_A
_geom_hbond_distance_DH
_geom_hbond_distance_HA
_geom_hbond_distance_DA
_geom_hbond_angle_DHA
_geom_hbond_site_symmetry_A
_geom_hbond_publ_flag
O1 H1A F3 0.79(3) 1.92(3) 2.7042(14) 174(2) . yes
O1 H1B F3 0.79(2) 1.86(2) 2.6465(13) 174(2) 6_657 yes
